data_1523176
loop_
_publ_author_name
'Alasafi, K.M.'
'Chattopadhyay, T.K.'
'Schubert, K.'

_publ_section_title
;
 Zur Mischung Pd Zn2
;
_journal_name_full 'Journal of the Less-Common Metals'
_journal_page_first 41
_journal_page_last 50
_journal_volume 59
_journal_year 1978
_chemical_formula_sum 'Pd Zn2'
_space_group_IT_number 65
_symmetry_space_group_name_Hall '-C 2 2'
_symmetry_space_group_name_H-M 'C m m m'
_cell_angle_alpha 90
_cell_angle_beta 90
_cell_angle_gamma 90
_cell_formula_units_Z 16
_cell_length_a 7.525
_cell_length_b 7.363
_cell_length_c 12.307
_cell_volume 681.889
_citation_journal_id_ASTM JCOMAH
_cod_data_source_file Alasafi_JCOMAH_1978_1807.cif
_cod_data_source_block Pd1Zn2
_cod_original_cell_volume 681.8887
_cod_original_formula_sum 'Pd1 Zn2'
_cod_database_code 1523176

loop_
_symmetry_equiv_pos_as_xyz
x,y,z
-x,-y,z
x,-y,-z
-x,y,-z
-x,-y,-z
x,y,-z
-x,y,z
x,-y,z
x+1/2,y+1/2,z
-x+1/2,-y+1/2,z
x+1/2,-y+1/2,-z
-x+1/2,y+1/2,-z
-x+1/2,-y+1/2,-z
x+1/2,y+1/2,-z
-x+1/2,y+1/2,z
x+1/2,-y+1/2,z

loop_
_atom_site_label
_atom_site_type_symbol
_atom_site_fract_x
_atom_site_fract_y
_atom_site_fract_z
_atom_site_occupancy
_atom_site_U_iso_or_equiv
Zn4 Zn 0.25 0.25 0.5 1 0.0
Zn5 Zn 0.2828 0 0 1 0.0
Zn3 Zn 0 0 0.5 1 0.0
Zn8 Zn 0 0.2834 0.6693 1 0.0
Pd1 Pd 0 0.2141 0 1 0.0
Zn7 Zn 0.25 0.25 0.1669 1 0.0
Pd3 Pd 0.5 0 0.5 0.667 0.0
Pd2 Pd 0.2166 0 0.337 1 0.0
Zn6 Zn 0 0 0.1693 1 0.0
Pd4 Pd 0 0.5 0.1663 0.667 0.0
Zn2 Zn 0 0.5 0.1663 0.333 0.0
Zn1 Zn 0.5 0 0.5 0.333 0.0
